data_9013995
loop_
_publ_author_name
'Rastsvetaeva, R. K.'
'Bolotina, N. B.'
'Zadov, A. E.'
'Chukanov, N. V.'

_publ_section_title
;
 Crystal structure of fukalite dimorph Ca4[Si2O6](CO3)(OH)2 from the
 Gumeshevsk Deposit the Urals
;
_journal_name_full 'Doklady Earth Sciences'
_journal_page_first 1347
_journal_page_last 1351
_journal_volume 405A
_journal_year 2005
_chemical_compound_source 'Gumeshevsk Deposit the Urals'
_chemical_formula_structural Ca4Si2O6(CO3)(OH,F)2
_chemical_formula_sum 'C H2 Ca4 O10.99 Si1.98'
_chemical_name_mineral 'Fukalite dimorph'
_space_group_IT_number 19
_symmetry_space_group_name_Hall 'P 2ac 2ab'
_symmetry_space_group_name_H-M 'P 21 21 21'
_cell_angle_alpha 90
_cell_angle_beta 90
_cell_angle_gamma 90
_cell_formula_units_Z 4
_cell_length_a 3.786
_cell_length_b 10.916
_cell_length_c 23.379
_cell_volume 966.207
_database_code_amcsd 0012514
_exptl_crystal_density_diffrn 2.790
_cod_original_formula_sum 'Ca4 Si1.98 C O10.99 H2'
_cod_database_code 9013995

loop_
_space_group_symop_operation_xyz
x,y,z
-x,1/2+y,1/2-z
1/2+x,1/2-y,-z
1/2-x,-y,1/2+z

loop_
_atom_site_label
_atom_site_fract_x
_atom_site_fract_y
_atom_site_fract_z
_atom_site_occupancy
_atom_site_U_iso_or_equiv
_atom_site_type_symbol
_atom_site_attached_hydrogens
Ca1 0.25190 0.37420 0.45620 1.00000 0.00697 Ca 0
Ca2 0.25660 0.05530 0.69070 1.00000 0.00937 Ca 0
Ca3 0.24930 0.30820 0.19320 1.00000 0.01001 Ca 0
Ca4 0.24710 0.12410 0.95450 1.00000 0.00735 Ca 0
Si1 0.32750 0.37340 0.72160 0.49000 0.00646 Si 0
Si2 0.17870 0.37820 0.58750 0.52000 0.00152 Si 0
Si3 0.15330 0.37560 0.71370 0.49000 0.00684 Si 0
Si4 0.33840 0.37120 0.58390 0.48000 0.01646 Si 0
C 0.28100 0.12310 0.08130 1.00000 0.00367 C 0
O1 0.26200 0.25500 0.55150 1.00000 0.00760 O 0
O2 0.25200 0.50840 0.04620 1.00000 0.00760 O 0
O3 0.24800 0.22840 0.05230 1.00000 0.01013 O 0
O4 0.23500 0.02420 0.05060 1.00000 0.01140 O 0
O5 0.21100 0.12810 0.13510 1.00000 0.01013 O 0
O6 0.18800 0.49930 0.24270 1.00000 0.01900 O 0
O7 0.23700 0.24610 0.74130 1.00000 0.04053 O 0
O8 0.35900 0.37680 0.64830 1.00000 0.01393 O 0
O9 0.23800 0.12500 0.25820 0.53000 0.01140 O 0
O10 0.26300 0.12300 0.39800 0.46000 0.01140 O 0
O-h1 0.25900 0.12560 0.85650 1.00000 0.01140 O 0
O-h2 0.24200 0.37820 0.35710 1.00000 0.01013 O 0
Hl 0.25500 0.05800 0.84900 1.00000 0.03800 H 0
H2 0.24300 0.31400 0.34200 1.00000 0.03800 H 0

loop_
_cod_changelog_entry_id
_cod_changelog_entry_author
_cod_changelog_entry_date
_cod_changelog_entry_text
1
;cod-tools version 3.8.0
Id: cif_guess_AMCSD_atom_types 9581 2023-05-17 12:35:41Z saulius
;
2023-05-23T09:22:01+03:00
;Derived atom types and hydrogen counts
from atom names that follow the AMCSD naming convention
(Wat == water, O-H == hydroxyl).
;

loop_
_cod_related_entry_id
_cod_related_entry_database
_cod_related_entry_code
1 AMCSD 0012514
